data_2234019
loop_
_publ_author_name
'Li, Hongqi'
'Ramachandran, G.'
'Sathishkumar, M.'
'Sathiyanarayanan, K.'
'Rathore, R. S.'

_publ_section_title
;
 1-Methoxy-4-({[(4-methoxyphenyl)sulfanyl](phenyl)methyl}sulfanyl)benzene
;
_journal_coeditor_code TK5059
_journal_issue 3
_journal_name_full 'Acta Crystallographica Section E'
_journal_page_first o782
_journal_paper_doi 10.1107/S1600536812006320
_journal_volume 68
_journal_year 2012
_chemical_formula_iupac 'C21 H20 O2 S2'
_chemical_formula_moiety 'C21 H20 O2 S2'
_chemical_formula_sum 'C21 H20 O2 S2'
_chemical_formula_weight 368.49
_chemical_melting_point 322.0(10)
_chemical_name_systematic
;
1-Methoxy-4-({[(4-methoxyphenyl)sulfanyl](phenyl)methyl}sulfanyl)benzene
;
_space_group_IT_number 14
_symmetry_cell_setting monoclinic
_symmetry_space_group_name_Hall '-P 2ybc'
_symmetry_space_group_name_H-M 'P 1 21/c 1'
_atom_sites_solution_hydrogens geom
_atom_sites_solution_primary direct
_atom_sites_solution_secondary difmap
_cell_angle_alpha 90.00
_cell_angle_beta 110.336(2)
_cell_angle_gamma 90.00
_cell_formula_units_Z 4
_cell_length_a 21.1506(15)
_cell_length_b 5.6114(3)
_cell_length_c 17.1219(11)
_cell_measurement_reflns_used 4040
_cell_measurement_temperature 298(2)
_cell_measurement_theta_max 25.14
_cell_measurement_theta_min 2.54
_cell_volume 1905.4(2)
_computing_cell_refinement 'APEX2 (Bruker, 2004)'
_computing_data_collection 'APEX2 (Bruker, 2004)'
_computing_data_reduction 'SAINT-Plus (Bruker, 2004)'
_computing_molecular_graphics 'ORTEP-3 (Farrugia, 1997)'
_computing_publication_material 'SHELXL97 (Sheldrick, 2008) and PLATON (Spek, 2009)'
_computing_structure_refinement 'SHELXL97 (Sheldrick, 2008)'
_computing_structure_solution 'SHELXS97 (Sheldrick, 2008)'
_diffrn_ambient_temperature 298(2)
_diffrn_measured_fraction_theta_full 0.981
_diffrn_measured_fraction_theta_max 0.964
_diffrn_measurement_device_type 'Bruker APEXII CCD area-detector'
_diffrn_measurement_method '\f and \w scans'
_diffrn_radiation_monochromator graphite
_diffrn_radiation_source 'fine-focus sealed tube'
_diffrn_radiation_type MoK\a
_diffrn_radiation_wavelength 0.71073
_diffrn_reflns_av_R_equivalents 0.0238
_diffrn_reflns_av_sigmaI/netI 0.0323
_diffrn_reflns_limit_h_max 26
_diffrn_reflns_limit_h_min -27
_diffrn_reflns_limit_k_max 7
_diffrn_reflns_limit_k_min -6
_diffrn_reflns_limit_l_max 21
_diffrn_reflns_limit_l_min -21
_diffrn_reflns_number 12756
_diffrn_reflns_theta_full 25.00
_diffrn_reflns_theta_max 27.34
_diffrn_reflns_theta_min 2.05
_exptl_absorpt_coefficient_mu 0.290
_exptl_absorpt_correction_T_max 0.9496
_exptl_absorpt_correction_T_min 0.8878
_exptl_absorpt_correction_type multi-scan
_exptl_absorpt_process_details '(SADABS; Bruker, 2004)'
_exptl_crystal_colour colourless
_exptl_crystal_density_diffrn 1.285
_exptl_crystal_density_method 'not measured'
_exptl_crystal_description rectangular
_exptl_crystal_F_000 776
_exptl_crystal_size_max 0.42
_exptl_crystal_size_mid 0.20
_exptl_crystal_size_min 0.18
_refine_diff_density_max 0.511
_refine_diff_density_min -0.270
_refine_ls_extinction_method none
_refine_ls_goodness_of_fit_ref 1.024
_refine_ls_hydrogen_treatment constr
_refine_ls_matrix_type full
_refine_ls_number_parameters 228
_refine_ls_number_reflns 4154
_refine_ls_number_restraints 0
_refine_ls_restrained_S_all 1.024
_refine_ls_R_factor_all 0.0756
_refine_ls_R_factor_gt 0.0432
_refine_ls_shift/su_max 0.000
_refine_ls_shift/su_mean 0.000
_refine_ls_structure_factor_coef Fsqd
_refine_ls_weighting_details 'calc w=1/[\s^2^(Fo^2^)+(0.0584P)^2^+0.5757P] where P=(Fo^2^+2Fc^2^)/3'
_refine_ls_weighting_scheme calc
_refine_ls_wR_factor_gt 0.1079
_refine_ls_wR_factor_ref 0.1283
_reflns_number_gt 2725
_reflns_number_total 4154
_reflns_threshold_expression I>2\s(I)
_cod_data_source_file tk5059.cif
_cod_data_source_block I
_cod_original_sg_symbol_H-M 'P 21/c'
_cod_database_code 2234019
_cod_database_fobs_code 2234019

loop_
_symmetry_equiv_pos_as_xyz
'x, y, z'
'-x, y+1/2, -z+1/2'
'-x, -y, -z'
'x, 1/2-y, 1/2+z'

loop_
_atom_site_type_symbol
_atom_site_label
_atom_site_fract_x
_atom_site_fract_y
_atom_site_fract_z
_atom_site_U_iso_or_equiv
_atom_site_adp_type
_atom_site_calc_flag
_atom_site_refinement_flags
_atom_site_occupancy
_atom_site_symmetry_multiplicity
C C1 0.28208(12) 0.3397(4) 0.08333(15) 0.0582(6) Uani d . 1 1
H H1 0.2956 0.2300 0.1267 0.070 Uiso calc R 1 1
C C2 0.30050(14) 0.3069(5) 0.01429(17) 0.0682(7) Uani d . 1 1
H H2 0.3269 0.1764 0.0118 0.082 Uiso calc R 1 1
C C3 0.28023(12) 0.4651(5) -0.05079(14) 0.0582(6) Uani d . 1 1
H H3 0.2923 0.4412 -0.0975 0.070 Uiso calc R 1 1
C C4 0.24238(12) 0.6575(4) -0.04643(14) 0.0579(6) Uani d . 1 1
H H4 0.2286 0.7656 -0.0903 0.069 Uiso calc R 1 1
C C5 0.22434(11) 0.6929(4) 0.02289(14) 0.0553(6) Uani d . 1 1
H H5 0.1988 0.8255 0.0255 0.066 Uiso calc R 1 1
C C6 0.24388(10) 0.5330(4) 0.08852(12) 0.0437(5) Uani d . 1 1
C C7 0.22303(10) 0.5625(4) 0.16395(13) 0.0472(5) Uani d . 1 1
H H7 0.2331 0.4144 0.1963 0.057 Uiso calc R 1 1
C C8 0.11543(10) 0.5823(4) 0.22356(13) 0.0465(5) Uani d . 1 1
C C9 0.07731(10) 0.7557(4) 0.24299(13) 0.0498(5) Uani d . 1 1
H H9 0.0650 0.8914 0.2099 0.060 Uiso calc R 1 1
C C10 0.05727(10) 0.7304(4) 0.31070(13) 0.0497(5) Uani d . 1 1
H H10 0.0306 0.8472 0.3223 0.060 Uiso calc R 1 1
C C11 0.07636(10) 0.5324(4) 0.36186(13) 0.0463(5) Uani d . 1 1
C C12 0.11566(11) 0.3596(4) 0.34425(15) 0.0534(6) Uani d . 1 1
H H12 0.1297 0.2275 0.3788 0.064 Uiso calc R 1 1
C C13 0.13406(11) 0.3849(4) 0.27413(15) 0.0561(6) Uani d . 1 1
H H13 0.1594 0.2660 0.2612 0.067 Uiso calc R 1 1
C C14 0.06989(14) 0.3243(5) 0.48056(16) 0.0749(8) Uani d . 1 1
H H14A 0.0515 0.1833 0.4491 0.112 Uiso calc R 1 1
H H14B 0.0514 0.3439 0.5240 0.112 Uiso calc R 1 1
H H14C 0.1180 0.3095 0.5047 0.112 Uiso calc R 1 1
C C15 0.34680(11) 0.6870(4) 0.27962(13) 0.0504(5) Uani d . 1 1
C C16 0.35770(14) 0.5044(6) 0.33572(17) 0.0822(9) Uani d . 1 1
H H16 0.3216 0.4438 0.3486 0.099 Uiso calc R 1 1
C C17 0.42130(16) 0.4077(6) 0.37378(19) 0.0917(10) Uani d . 1 1
H H17 0.4276 0.2804 0.4105 0.110 Uiso calc R 1 1
C C18 0.47508(14) 0.5028(6) 0.35644(17) 0.0741(8) Uani d . 1 1
C C19 0.46437(15) 0.6859(6) 0.3018(2) 0.0877(9) Uani d . 1 1
H H19 0.5007 0.7511 0.2906 0.105 Uiso calc R 1 1
C C20 0.40113(13) 0.7771(5) 0.26288(17) 0.0718(7) Uani d . 1 1
H H20 0.3949 0.9008 0.2248 0.086 Uiso calc R 1 1
C C21 0.5537(2) 0.2212(8) 0.4413(3) 0.1463(19) Uani d . 1 1
H H21A 0.5398 0.2463 0.4884 0.220 Uiso calc R 1 1
H H21B 0.6011 0.1866 0.4603 0.220 Uiso calc R 1 1
H H21C 0.5291 0.0896 0.4090 0.220 Uiso calc R 1 1
O O1 0.05333(8) 0.5258(3) 0.42700(10) 0.0633(4) Uani d . 1 1
O O2 0.54066(11) 0.4281(5) 0.39166(15) 0.1103(8) Uani d . 1 1
S S1 0.13305(3) 0.61593(13) 0.12994(4) 0.0614(2) Uani d . 1 1
S S2 0.26527(3) 0.80951(11) 0.23220(3) 0.05424(19) Uani d . 1 1

loop_
_atom_site_aniso_label
_atom_site_aniso_U_11
_atom_site_aniso_U_22
_atom_site_aniso_U_33
_atom_site_aniso_U_12
_atom_site_aniso_U_13
_atom_site_aniso_U_23
C1 0.0697(15) 0.0523(15) 0.0573(14) 0.0096(11) 0.0281(12) 0.0104(11)
C2 0.0824(18) 0.0560(16) 0.0804(18) 0.0158(13) 0.0463(15) 0.0015(14)
C3 0.0652(15) 0.0657(16) 0.0505(13) -0.0064(12) 0.0287(11) -0.0081(12)
C4 0.0617(14) 0.0656(16) 0.0474(13) 0.0037(12) 0.0203(11) 0.0117(11)
C5 0.0600(14) 0.0544(14) 0.0561(13) 0.0129(11) 0.0262(11) 0.0068(11)
C6 0.0443(11) 0.0451(12) 0.0425(11) -0.0031(9) 0.0160(9) -0.0024(9)
C7 0.0485(11) 0.0502(13) 0.0447(11) -0.0023(10) 0.0183(9) -0.0008(10)
C8 0.0387(10) 0.0504(13) 0.0508(12) -0.0041(9) 0.0162(9) -0.0030(10)
C9 0.0435(11) 0.0502(14) 0.0541(13) 0.0018(10) 0.0149(9) 0.0050(10)
C10 0.0452(11) 0.0468(13) 0.0590(13) 0.0059(9) 0.0206(10) -0.0026(11)
C11 0.0388(11) 0.0511(13) 0.0502(12) -0.0024(9) 0.0169(9) -0.0016(10)
C12 0.0497(12) 0.0449(13) 0.0688(15) 0.0040(10) 0.0250(11) 0.0089(11)
C13 0.0490(12) 0.0469(14) 0.0801(16) 0.0039(10) 0.0322(12) -0.0059(12)
C14 0.0818(19) 0.082(2) 0.0701(17) 0.0028(15) 0.0380(15) 0.0216(15)
C15 0.0551(13) 0.0552(14) 0.0423(11) -0.0060(10) 0.0186(9) -0.0050(10)
C16 0.0661(17) 0.102(2) 0.0743(17) -0.0057(16) 0.0187(14) 0.0297(17)
C17 0.086(2) 0.096(2) 0.077(2) 0.0070(18) 0.0083(16) 0.0303(17)
C18 0.0609(16) 0.088(2) 0.0660(16) 0.0093(15) 0.0134(13) -0.0180(15)
C19 0.0616(17) 0.101(3) 0.109(2) -0.0023(16) 0.0406(17) 0.006(2)
C20 0.0687(17) 0.0734(18) 0.0814(18) -0.0002(14) 0.0362(14) 0.0113(15)
C21 0.115(3) 0.132(4) 0.138(4) 0.051(3) -0.025(3) -0.013(3)
O1 0.0678(10) 0.0719(12) 0.0588(9) 0.0083(9) 0.0329(8) 0.0075(9)
O2 0.0726(14) 0.136(2) 0.1071(17) 0.0291(14) 0.0116(12) -0.0111(16)
S1 0.0485(3) 0.0866(5) 0.0493(3) 0.0027(3) 0.0174(2) 0.0004(3)
S2 0.0579(3) 0.0549(4) 0.0504(3) -0.0013(3) 0.0195(3) -0.0066(3)

loop_
_atom_type_symbol
_atom_type_description
_atom_type_scat_dispersion_real
_atom_type_scat_dispersion_imag
_atom_type_scat_source
C C 0.0033 0.0016 'International Tables Vol C Tables 4.2.6.8 and 6.1.1.4'
H H 0.0000 0.0000 'International Tables Vol C Tables 4.2.6.8 and 6.1.1.4'
O O 0.0106 0.0060 'International Tables Vol C Tables 4.2.6.8 and 6.1.1.4'
S S 0.1246 0.1234 'International Tables Vol C Tables 4.2.6.8 and 6.1.1.4'

loop_
_geom_angle_atom_site_label_1
_geom_angle_atom_site_label_2
_geom_angle_atom_site_label_3
_geom_angle
C6 C1 C2 120.6(2)
C6 C1 H1 119.7
C2 C1 H1 119.7
C3 C2 C1 120.5(2)
C3 C2 H2 119.7
C1 C2 H2 119.7
C4 C3 C2 119.5(2)
C4 C3 H3 120.3
C2 C3 H3 120.3
C3 C4 C5 120.3(2)
C3 C4 H4 119.9
C5 C4 H4 119.9
C4 C5 C6 120.7(2)
C4 C5 H5 119.6
C6 C5 H5 119.6
C1 C6 C5 118.41(19)
C1 C6 C7 119.62(19)
C5 C6 C7 121.96(19)
C6 C7 S1 109.22(13)
C6 C7 S2 113.90(14)
S1 C7 S2 107.73(11)
C6 C7 H7 108.6
S1 C7 H7 108.6
S2 C7 H7 108.6
C9 C8 C13 118.7(2)
C9 C8 S1 117.84(17)
C13 C8 S1 123.28(17)
C10 C9 C8 120.6(2)
C10 C9 H9 119.7
C8 C9 H9 119.7
C9 C10 C11 120.6(2)
C9 C10 H10 119.7
C11 C10 H10 119.7
O1 C11 C12 125.0(2)
O1 C11 C10 115.50(19)
C12 C11 C10 119.5(2)
C11 C12 C13 119.2(2)
C11 C12 H12 120.4
C13 C12 H12 120.4
C8 C13 C12 121.3(2)
C8 C13 H13 119.3
C12 C13 H13 119.3
O1 C14 H14A 109.5
O1 C14 H14B 109.5
H14A C14 H14B 109.5
O1 C14 H14C 109.5
H14A C14 H14C 109.5
H14B C14 H14C 109.5
C16 C15 C20 118.2(2)
C16 C15 S2 120.83(19)
C20 C15 S2 120.9(2)
C15 C16 C17 121.5(3)
C15 C16 H16 119.2
C17 C16 H16 119.2
C18 C17 C16 119.1(3)
C18 C17 H17 120.5
C16 C17 H17 120.5
C19 C18 O2 115.9(3)
C19 C18 C17 119.3(3)
O2 C18 C17 124.8(3)
C18 C19 C20 121.4(3)
C18 C19 H19 119.3
C20 C19 H19 119.3
C19 C20 C15 120.5(3)
C19 C20 H20 119.8
C15 C20 H20 119.8
O2 C21 H21A 109.5
O2 C21 H21B 109.5
H21A C21 H21B 109.5
O2 C21 H21C 109.5
H21A C21 H21C 109.5
H21B C21 H21C 109.5
C11 O1 C14 118.12(18)
C18 O2 C21 118.2(3)
C8 S1 C7 102.63(9)
C15 S2 C7 100.37(10)

loop_
_geom_bond_atom_site_label_1
_geom_bond_atom_site_label_2
_geom_bond_distance
C1 C6 1.374(3)
C1 C2 1.379(3)
C1 H1 0.9300
C2 C3 1.372(3)
C2 H2 0.9300
C3 C4 1.361(3)
C3 H3 0.9300
C4 C5 1.381(3)
C4 H4 0.9300
C5 C6 1.384(3)
C5 H5 0.9300
C6 C7 1.512(3)
C7 S1 1.811(2)
C7 S2 1.833(2)
C7 H7 0.9800
C8 C9 1.376(3)
C8 C13 1.377(3)
C8 S1 1.778(2)
C9 C10 1.373(3)
C9 H9 0.9300
C10 C11 1.385(3)
C10 H10 0.9300
C11 O1 1.364(2)
C11 C12 1.377(3)
C12 C13 1.392(3)
C12 H12 0.9300
C13 H13 0.9300
C14 O1 1.421(3)
C14 H14A 0.9600
C14 H14B 0.9600
C14 H14C 0.9600
C15 C16 1.368(3)
C15 C20 1.374(3)
C15 S2 1.770(2)
C16 C17 1.385(4)
C16 H16 0.9300
C17 C18 1.379(4)
C17 H17 0.9300
C18 C19 1.354(4)
C18 O2 1.372(3)
C19 C20 1.370(4)
C19 H19 0.9300
C20 H20 0.9300
C21 O2 1.408(5)
C21 H21A 0.9600
C21 H21B 0.9600
C21 H21C 0.9600

loop_
_geom_hbond_atom_site_label_D
_geom_hbond_atom_site_label_H
_geom_hbond_atom_site_label_A
_geom_hbond_site_symmetry_A
_geom_hbond_distance_DH
_geom_hbond_distance_HA
_geom_hbond_distance_DA
_geom_hbond_angle_DHA
_geom_hbond_publ_flag
C4 H4 Cg2 4_564 0.93 2.99 3.713(3) 136 y
C10 H10 Cg2 2_555 0.93 2.96 3.610(2) 128 y
C21 H21B Cg1 2_645 0.96 2.98 3.914(5) 165 y

loop_
_geom_torsion_atom_site_label_1
_geom_torsion_atom_site_label_2
_geom_torsion_atom_site_label_3
_geom_torsion_atom_site_label_4
_geom_torsion
C6 C1 C2 C3 -0.8(4)
C1 C2 C3 C4 0.8(4)
C2 C3 C4 C5 -0.2(4)
C3 C4 C5 C6 -0.5(4)
C2 C1 C6 C5 0.1(3)
C2 C1 C6 C7 178.7(2)
C4 C5 C6 C1 0.5(3)
C4 C5 C6 C7 -178.0(2)
C1 C6 C7 S1 -129.59(19)
C5 C6 C7 S1 48.9(2)
C1 C6 C7 S2 109.9(2)
C5 C6 C7 S2 -71.6(2)
C13 C8 C9 C10 -1.1(3)
S1 C8 C9 C10 174.58(16)
C8 C9 C10 C11 1.5(3)
C9 C10 C11 O1 -179.77(18)
C9 C10 C11 C12 -0.2(3)
O1 C11 C12 C13 178.0(2)
C10 C11 C12 C13 -1.5(3)
C9 C8 C13 C12 -0.6(3)
S1 C8 C13 C12 -176.06(17)
C11 C12 C13 C8 1.9(3)
C20 C15 C16 C17 -1.4(4)
S2 C15 C16 C17 -179.6(2)
C15 C16 C17 C18 2.0(5)
C16 C17 C18 C19 -0.9(5)
C16 C17 C18 O2 178.1(3)
O2 C18 C19 C20 -179.7(3)
C17 C18 C19 C20 -0.6(5)
C18 C19 C20 C15 1.2(5)
C16 C15 C20 C19 -0.2(4)
S2 C15 C20 C19 178.0(2)
C12 C11 O1 C14 -1.1(3)
C10 C11 O1 C14 178.5(2)
C19 C18 O2 C21 -172.7(3)
C17 C18 O2 C21 8.2(5)
C9 C8 S1 C7 131.85(17)
C13 C8 S1 C7 -52.7(2)
C6 C7 S1 C8 168.12(15)
S2 C7 S1 C8 -67.69(13)
C16 C15 S2 C7 -70.3(2)
C20 C15 S2 C7 111.6(2)
C6 C7 S2 C15 -73.83(16)
S1 C7 S2 C15 164.86(11)

loop_
_cod_related_entry_id
_cod_related_entry_database
_cod_related_entry_code
1 ChemSpider 30657551
